data_2005479
loop_
_publ_author_name
'Mohialdin-Khaffaf, S.'
'Persaud, K. C.'
'Pritchard, R. G.'

_publ_section_title
;
 3-Hexanoyl-1-tosylindole. A Highly Stereospecific Preparation of
 3-Alkyl-Substituted Indoles
;
_journal_issue 10
_journal_name_full 'Acta Crystallographica Section C'
_journal_page_first 2607
_journal_page_last 2609
_journal_paper_doi 10.1107/S010827019600580X
_journal_volume 52
_journal_year 1996
_chemical_formula_iupac 'C21 H23 N1 O3 S1'
_chemical_formula_sum 'C21 H23 N O3 S'
_chemical_formula_weight 369.47
_chemical_melting_point 365.0(10)
_chemical_name_common
;
3-hexanoyl-1-tosylindole
;
_chemical_name_systematic
;
3-hexanoyl-1-(p-methylphenylsulphonyl)indole
;
_space_group_IT_number 14
_symmetry_cell_setting monoclinic
_symmetry_space_group_name_Hall '-P 2yn'
_symmetry_space_group_name_H-M 'P 1 21/n 1'
_audit_creation_method SHELXL
_cell_angle_alpha 90.
_cell_angle_beta 103.27(2)
_cell_angle_gamma 90.
_cell_formula_units_Z 4
_cell_length_a 8.984(2)
_cell_length_b 16.588(4)
_cell_length_c 13.732(2)
_cell_measurement_reflns_used 25
_cell_measurement_temperature 293(2)
_cell_measurement_theta_max 12.0
_cell_measurement_theta_min 7.3
_cell_volume 1991.8(7)
_computing_cell_refinement 'MSC/AFC Diffractometer Control Software'
_computing_data_collection
;
MSC/AFC Diffractometer Control Software
(Molecular Structure Corporation, 1988)
;
_computing_data_reduction 'TEXSAN PROCESS (Molecular Structure Corporation, 1985)'
_computing_molecular_graphics 'ORTEPII (Johnson, 1976)'
_computing_publication_material 'SHELXL93. Literature survey: CSSR (1984)'
_computing_structure_refinement 'SHELXL93 (Sheldrick, 1993)'
_computing_structure_solution 'SHELXS86 (Sheldrick, 1990)'
_diffrn_ambient_temperature 293(2)
_diffrn_measurement_device 'Rigaku AFC-6S'
_diffrn_measurement_method \w/2\q
_diffrn_radiation_monochromator graphite
_diffrn_radiation_source 'fine-focus sealed tube'
_diffrn_radiation_type MoK\a
_diffrn_radiation_wavelength 0.71069
_diffrn_reflns_av_R_equivalents 0.0587
_diffrn_reflns_av_sigmaI/netI 0.1140
_diffrn_reflns_limit_h_max 9
_diffrn_reflns_limit_h_min 0
_diffrn_reflns_limit_k_max 19
_diffrn_reflns_limit_k_min 0
_diffrn_reflns_limit_l_max 15
_diffrn_reflns_limit_l_min -16
_diffrn_reflns_number 3388
_diffrn_reflns_theta_max 24.99
_diffrn_reflns_theta_min 1.96
_diffrn_standards_decay_% none
_diffrn_standards_interval_count 150
_diffrn_standards_number 3
_exptl_absorpt_coefficient_mu 0.182
_exptl_absorpt_correction_type none
_exptl_crystal_colour colourless
_exptl_crystal_density_diffrn 1.232
_exptl_crystal_density_method 'not measured'
_exptl_crystal_description needle
_exptl_crystal_F_000 784
_exptl_crystal_size_max 0.35
_exptl_crystal_size_mid 0.20
_exptl_crystal_size_min 0.20
_refine_diff_density_max 0.289
_refine_diff_density_min -0.253
_refine_ls_extinction_method none
_refine_ls_goodness_of_fit_all 1.078
_refine_ls_goodness_of_fit_obs 1.222
_refine_ls_hydrogen_treatment 'H atoms riding with U(H) =  1.2U~eq~(C)'
_refine_ls_matrix_type full
_refine_ls_number_parameters 235
_refine_ls_number_reflns 3129
_refine_ls_number_restraints 0
_refine_ls_restrained_S_all 1.258
_refine_ls_restrained_S_obs 1.222
_refine_ls_R_factor_all 0.2052
_refine_ls_R_factor_obs 0.0659
_refine_ls_shift/esd_max 0.003
_refine_ls_shift/esd_mean 0.000
_refine_ls_structure_factor_coef Fsqd
_refine_ls_weighting_scheme
;
calc w = 1/[\s^2^(F~o~^2^) + (0.1506P)^2^]
where P = (F~o~^2^ + 2F~c~^2^)/3
;
_refine_ls_wR_factor_all 0.3392
_refine_ls_wR_factor_obs 0.1973
_reflns_number_observed 1219
_reflns_number_total 3152
_reflns_observed_criterion >2sigma(I)
_cod_data_source_file cf1004.cif
_cod_data_source_block smk3d
_cod_depositor_comments
;
The following automatic conversions were performed:

'_chemical_melting_point' value '364-366' was changed to '365.0(10)'
- the average value was taken and precision was estimated.

Automatic conversion script
Id: cif_fix_values 1715 2011-07-08 13:25:40Z adriana 
;
_cod_original_cell_volume 1991.8(6)
_cod_original_sg_symbol_H-M 'P 21/n'
_cod_original_formula_sum 'C21 H23 N1 O3 S1'
_cod_database_code 2005479

loop_
_symmetry_equiv_pos_as_xyz
'x, y, z'
'-x+1/2, y+1/2, -z+1/2'
'-x, -y, -z'
'x-1/2, -y-1/2, z-1/2'

loop_
_atom_site_aniso_label
_atom_site_aniso_U_11
_atom_site_aniso_U_22
_atom_site_aniso_U_33
_atom_site_aniso_U_12
_atom_site_aniso_U_13
_atom_site_aniso_U_23
S1 0.0479(10) 0.0838(14) 0.0857(13) 0.0057(10) 0.0167(9) 0.0106(11)
O1 0.080(4) 0.122(5) 0.112(4) 0.039(3) 0.032(3) 0.020(4)
O2 0.060(3) 0.098(4) 0.117(4) 0.007(3) 0.042(3) 0.029(3)
O3 0.064(3) 0.113(4) 0.093(4) -0.001(3) -0.013(3) 0.008(3)
N1 0.049(3) 0.075(4) 0.077(4) 0.004(3) 0.024(3) 0.008(3)
C2 0.063(4) 0.058(4) 0.065(4) 0.005(3) 0.025(3) -0.002(3)
C3 0.045(4) 0.071(5) 0.072(4) 0.002(4) 0.010(3) -0.012(4)
C4 0.046(4) 0.063(4) 0.069(4) -0.012(3) 0.017(3) -0.012(3)
C5 0.064(4) 0.085(5) 0.089(5) 0.000(4) 0.028(4) -0.010(4)
C6 0.082(6) 0.114(7) 0.104(6) -0.008(5) 0.056(5) 0.005(6)
C7 0.098(6) 0.097(6) 0.096(6) -0.004(5) 0.043(5) -0.003(5)
C8 0.074(5) 0.083(6) 0.083(5) 0.000(4) 0.031(4) 0.008(4)
C9 0.060(4) 0.073(5) 0.062(4) -0.003(4) 0.019(3) 0.010(4)
C10 0.053(4) 0.081(5) 0.074(5) 0.011(4) 0.017(3) -0.020(4)
C11 0.079(5) 0.093(6) 0.087(5) 0.013(5) 0.031(4) 0.003(5)
C12 0.075(5) 0.090(6) 0.102(6) 0.013(5) 0.023(5) 0.004(5)
C13 0.097(6) 0.087(6) 0.120(7) 0.023(5) 0.026(5) 0.011(5)
C14 0.138(9) 0.110(8) 0.214(13) 0.010(8) 0.071(9) 0.026(8)
C15 0.140(9) 0.178(13) 0.213(13) 0.032(9) 0.064(9) 0.090(11)
C16 0.046(3) 0.087(5) 0.053(4) 0.013(3) 0.011(3) 0.005(4)
C17 0.086(5) 0.092(6) 0.071(5) 0.007(5) 0.016(4) 0.027(5)
C18 0.120(7) 0.077(6) 0.087(7) 0.007(5) 0.022(5) 0.033(5)
C19 0.092(6) 0.075(6) 0.090(6) 0.009(4) 0.032(5) 0.004(5)
C20 0.085(5) 0.101(7) 0.066(5) 0.021(5) 0.015(4) -0.003(5)
C21 0.081(5) 0.072(5) 0.075(5) 0.013(4) 0.025(4) 0.009(4)
C22 0.170(9) 0.088(7) 0.117(7) -0.018(7) 0.039(7) -0.007(6)

loop_
_atom_site_label
_atom_site_occupancy
_atom_site_fract_x
_atom_site_fract_y
_atom_site_fract_z
_atom_site_U_iso_or_equiv
_atom_site_thermal_displace_type
_atom_site_calc_flag
_atom_site_refinement_flags
_atom_site_type_symbol
S1 1 0.0071(2) 0.11537(12) 0.83844(15) 0.0722(7) Uani d . S
O1 1 0.5435(6) -0.1254(4) 0.9104(4) 0.103(2) Uani d . O
O2 1 -0.0652(5) 0.0744(3) 0.9061(4) 0.088(2) Uani d . O
O3 1 -0.0706(5) 0.1248(3) 0.7360(4) 0.095(2) Uani d . O
N1 1 0.1655(5) 0.0622(3) 0.8404(4) 0.066(2) Uani d . N
C2 1 0.2116(7) -0.0041(4) 0.9004(5) 0.060(2) Uani d . C
H2 1 0.1568(7) -0.0267(4) 0.9434(5) 0.072 Uiso calc R H
C3 1 0.3488(6) -0.0317(4) 0.8876(5) 0.063(2) Uani d . C
C4 1 0.3945(7) 0.0231(4) 0.8181(5) 0.059(2) Uani d . C
C5 1 0.5259(8) 0.0276(5) 0.7797(6) 0.077(2) Uani d . C
H5 1 0.6059(8) -0.0087(5) 0.7997(6) 0.093 Uiso calc R H
C6 1 0.5327(9) 0.0866(6) 0.7123(6) 0.094(3) Uani d . C
H6 1 0.6206(9) 0.0912(6) 0.6878(6) 0.113 Uiso calc R H
C7 1 0.4121(10) 0.1410(5) 0.6782(6) 0.093(3) Uani d . C
H7 1 0.4182(10) 0.1790(5) 0.6294(6) 0.112 Uiso calc R H
C8 1 0.2850(8) 0.1373(5) 0.7179(5) 0.078(2) Uani d . C
H8 1 0.2055(8) 0.1741(5) 0.6989(5) 0.093 Uiso calc R H
C9 1 0.2780(7) 0.0770(4) 0.7874(5) 0.064(2) Uani d . C
C10 1 0.4234(8) -0.1061(4) 0.9316(5) 0.069(2) Uani d . C
C11 1 0.3458(8) -0.1571(5) 0.9945(6) 0.084(2) Uani d . C
H11A 1 0.3253(8) -0.1239(5) 1.0481(6) 0.101 Uiso calc R H
H11B 1 0.2479(8) -0.1741(5) 0.9536(6) 0.101 Uiso calc R H
C12 1 0.4302(9) -0.2304(5) 1.0398(6) 0.089(2) Uani d . C
H12A 1 0.5297(9) -0.2143(5) 1.0793(6) 0.106 Uiso calc R H
H12B 1 0.4467(9) -0.2654(5) 0.9867(6) 0.106 Uiso calc R H
C13 1 0.3462(10) -0.2770(5) 1.1059(7) 0.101(3) Uani d . C
H13A 1 0.3219(10) -0.2405(5) 1.1552(7) 0.121 Uiso calc R H
H13B 1 0.2504(10) -0.2967(5) 1.0649(7) 0.121 Uiso calc R H
C14 1 0.4346(13) -0.3473(7) 1.1594(10) 0.149(4) Uani d . C
H14A 1 0.4535(13) -0.3857(7) 1.1103(10) 0.178 Uiso calc R H
H14B 1 0.5329(13) -0.3284(7) 1.1977(10) 0.178 Uiso calc R H
C15 1 0.3520(13) -0.3886(8) 1.2279(10) 0.173(6) Uani d . C
H15A 1 0.4124(13) -0.4329(8) 1.2603(10) 0.260 Uiso calc R H
H15B 1 0.2556(13) -0.4084(8) 1.1901(10) 0.260 Uiso calc R H
H15C 1 0.3349(13) -0.3511(8) 1.2775(10) 0.260 Uiso calc R H
C16 1 0.0742(7) 0.2090(4) 0.8845(5) 0.062(2) Uani d . C
C17 1 0.0553(9) 0.2752(5) 0.8218(6) 0.083(2) Uani d . C
H17 1 0.0026(9) 0.2699(5) 0.7554(6) 0.100 Uiso calc R H
C18 1 0.1144(10) 0.3489(5) 0.8573(7) 0.095(3) Uani d . C
H18 1 0.1045(10) 0.3925(5) 0.8138(7) 0.114 Uiso calc R H
C19 1 0.1883(9) 0.3593(5) 0.9569(7) 0.084(2) Uani d . C
C20 1 0.2033(9) 0.2913(6) 1.0183(6) 0.084(2) Uani d . C
H20 1 0.2538(9) 0.2962(6) 1.0852(6) 0.101 Uiso calc R H
C21 1 0.1464(8) 0.2179(5) 0.9833(6) 0.075(2) Uani d . C
H21 1 0.1566(8) 0.1739(5) 1.0264(6) 0.090 Uiso calc R H
C22 1 0.2508(12) 0.4394(6) 0.9931(7) 0.124(3) Uani d . C
H22A 1 0.2979(12) 0.4362(6) 1.0632(7) 0.186 Uiso calc R H
H22B 1 0.1694(12) 0.4782(6) 0.9826(7) 0.186 Uiso calc R H
H22C 1 0.3255(12) 0.4556(6) 0.9570(7) 0.186 Uiso calc R H

loop_
_atom_type_symbol
_atom_type_description
_atom_type_scat_dispersion_real
_atom_type_scat_dispersion_imag
_atom_type_scat_source
C C 0.0033 0.0016 'International Tables Vol C Tables 4.2.6.8 and 6.1.1.4'
H H 0.0000 0.0000 'International Tables Vol C Tables 4.2.6.8 and 6.1.1.4'
N N 0.0061 0.0033 'International Tables Vol C Tables 4.2.6.8 and 6.1.1.4'
O O 0.0106 0.0060 'International Tables Vol C Tables 4.2.6.8 and 6.1.1.4'
S S 0.1246 0.1234 'International Tables Vol C Tables 4.2.6.8 and 6.1.1.4'

loop_
_geom_angle_atom_site_label_1
_geom_angle_atom_site_label_2
_geom_angle_atom_site_label_3
_geom_angle
_geom_angle_publ_flag
O2 S1 O3 120.1(3) ?
O2 S1 N1 104.6(3) ?
O3 S1 N1 107.2(3) ?
O2 S1 C16 111.2(3) ?
O3 S1 C16 108.2(3) ?
N1 S1 C16 104.1(3) ?
C2 N1 C9 107.3(5) yes
C2 N1 S1 124.7(4) yes
C9 N1 S1 128.0(5) yes
C3 C2 N1 110.4(6) yes
C2 C3 C4 106.0(6) yes
C2 C3 C10 124.8(6) ?
C4 C3 C10 129.0(6) ?
C9 C4 C5 120.0(7) yes
C9 C4 C3 107.6(5) yes
C5 C4 C3 132.4(7) yes
C6 C5 C4 117.9(7) yes
C5 C6 C7 122.6(7) yes
C8 C7 C6 119.0(8) yes
C7 C8 C9 118.4(7) yes
C4 C9 C8 121.9(6) yes
C4 C9 N1 108.6(6) yes
C8 C9 N1 129.4(6) yes
O1 C10 C3 117.9(7) ?
O1 C10 C11 123.0(7) ?
C3 C10 C11 119.1(6) ?
C12 C11 C10 116.3(6) ?
C11 C12 C13 113.0(6) ?
C14 C13 C12 114.1(7) ?
C15 C14 C13 112.4(9) ?
C21 C16 C17 119.7(7) ?
C21 C16 S1 120.2(6) ?
C17 C16 S1 120.1(6) ?
C18 C17 C16 120.1(7) ?
C17 C18 C19 121.2(7) ?
C18 C19 C20 116.9(8) ?
C18 C19 C22 120.0(8) ?
C20 C19 C22 123.0(8) ?
C21 C20 C19 122.1(7) ?
C20 C21 C16 119.8(7) ?

loop_
_geom_bond_atom_site_label_1
_geom_bond_atom_site_label_2
_geom_bond_distance
_geom_bond_publ_flag
S1 O2 1.422(5) yes
S1 O3 1.428(5) yes
S1 N1 1.669(5) yes
S1 C16 1.733(7) yes
O1 C10 1.223(7) yes
N1 C2 1.379(8) yes
N1 C9 1.396(8) yes
C2 C3 1.364(8) yes
C3 C4 1.445(9) yes
C3 C10 1.466(9) yes
C4 C9 1.368(8) yes
C4 C5 1.401(9) yes
C5 C6 1.358(11) yes
C6 C7 1.405(11) yes
C7 C8 1.376(10) yes
C8 C9 1.393(9) yes
C10 C11 1.491(10) ?
C11 C12 1.491(10) ?
C12 C13 1.519(11) ?
C13 C14 1.504(12) ?
C14 C15 1.493(14) ?
C16 C21 1.371(9) ?
C16 C17 1.381(9) ?
C17 C18 1.377(11) ?
C18 C19 1.387(10) ?
C19 C20 1.396(11) ?
C19 C22 1.483(11) ?
C20 C21 1.365(11) ?

loop_
_cod_related_entry_id
_cod_related_entry_database
_cod_related_entry_code
1 ChemSpider 13753181
